data_2219481
loop_
_publ_author_name
'Guo, Huan-Mei'
'Wang, Xian-Bing'
'Jian, Fang-Fang'

_publ_section_title
;
 3-(5-Methyl-2-furyl)-1-(<i>p</i>-tolyl)-2-propen-1-one
;
_journal_coeditor_code AT2615
_journal_issue 10
_journal_name_full 'Acta Crystallographica Section E'
_journal_page_first o1951
_journal_paper_doi 10.1107/S1600536808029152
_journal_volume 64
_journal_year 2008
_chemical_formula_iupac 'C15 H14 O2'
_chemical_formula_moiety 'C15 H14 O2'
_chemical_formula_sum 'C15 H14 O2'
_chemical_formula_weight 226.26
_chemical_name_common 1-(Ptol)-3-(5-methylfurfuryl)-2-propenyl-1-ketone
_chemical_name_systematic
;
3-(5-Methyl-2-furyl)-1-(<i>p</i>-tolyl)-2-propen-1-one
;
_space_group_IT_number 14
_symmetry_cell_setting monoclinic
_symmetry_space_group_name_Hall '-P 2ybc'
_symmetry_space_group_name_H-M 'P 1 21/c 1'
_atom_sites_solution_hydrogens geom
_atom_sites_solution_primary direct
_atom_sites_solution_secondary difmap
_audit_creation_method SHELXL-97
_cell_angle_alpha 90.00
_cell_angle_beta 121.347(6)
_cell_angle_gamma 90.00
_cell_formula_units_Z 4
_cell_length_a 8.0394(8)
_cell_length_b 17.0278(17)
_cell_length_c 10.6550(8)
_cell_measurement_reflns_used 1770
_cell_measurement_temperature 293(2)
_cell_measurement_theta_max 27.48
_cell_measurement_theta_min 0.37
_cell_volume 1245.7(2)
_computing_cell_refinement 'SAINT (Bruker, 1997)'
_computing_data_collection 'SMART (Bruker, 1997)'
_computing_data_reduction 'SAINT (Bruker, 1997)'
_computing_molecular_graphics 'SHELXTL (Sheldrick, 2008)'
_computing_publication_material 'SHELXTL (Sheldrick, 2008)'
_computing_structure_refinement 'SHELXL97 (Sheldrick, 2008)'
_computing_structure_solution 'SHELXS97 (Sheldrick, 2008)'
_diffrn_ambient_temperature 293(2)
_diffrn_measured_fraction_theta_full 0.976
_diffrn_measured_fraction_theta_max 0.976
_diffrn_measurement_device_type 'Bruker SMART CCD area-detector'
_diffrn_measurement_method 'phi and omega scans'
_diffrn_radiation_monochromator graphite
_diffrn_radiation_source 'fine-focus sealed tube'
_diffrn_radiation_type MoK\a
_diffrn_radiation_wavelength 0.71073
_diffrn_reflns_av_R_equivalents 0.0256
_diffrn_reflns_av_sigmaI/netI 0.0314
_diffrn_reflns_limit_h_max 10
_diffrn_reflns_limit_h_min -8
_diffrn_reflns_limit_k_max 22
_diffrn_reflns_limit_k_min -17
_diffrn_reflns_limit_l_max 13
_diffrn_reflns_limit_l_min -13
_diffrn_reflns_number 7980
_diffrn_reflns_theta_full 28.16
_diffrn_reflns_theta_max 28.16
_diffrn_reflns_theta_min 2.39
_exptl_absorpt_coefficient_mu 0.079
_exptl_absorpt_correction_type none
_exptl_crystal_colour colourless
_exptl_crystal_density_diffrn 1.206
_exptl_crystal_density_method 'not measured'
_exptl_crystal_description bar
_exptl_crystal_F_000 480
_exptl_crystal_size_max 0.2
_exptl_crystal_size_mid 0.2
_exptl_crystal_size_min 0.2
_refine_diff_density_max 0.171
_refine_diff_density_min -0.113
_refine_ls_extinction_coef 0.011(3)
_refine_ls_extinction_expression Fc^*^=kFc[1+0.001xFc^2^\l^3^/sin(2\q)]^-1/4^
_refine_ls_extinction_method SHELXL
_refine_ls_goodness_of_fit_ref 1.018
_refine_ls_hydrogen_treatment constr
_refine_ls_matrix_type full
_refine_ls_number_parameters 155
_refine_ls_number_reflns 2985
_refine_ls_number_restraints 0
_refine_ls_restrained_S_all 1.018
_refine_ls_R_factor_all 0.0857
_refine_ls_R_factor_gt 0.0434
_refine_ls_shift/su_max 0.000
_refine_ls_shift/su_mean 0.000
_refine_ls_structure_factor_coef Fsqd
_refine_ls_weighting_details 'calc w=1/[\s^2^(Fo^2^)+(0.0613P)^2^+0.0738P] where P=(Fo^2^+2Fc^2^)/3'
_refine_ls_weighting_scheme calc
_refine_ls_wR_factor_gt 0.1123
_refine_ls_wR_factor_ref 0.1355
_reflns_number_gt 1706
_reflns_number_total 2985
_reflns_threshold_expression >2sigma(I)
_cod_data_source_file at2615.cif
_cod_data_source_block I
_cod_original_sg_symbol_H-M 'P 21/c'
_cod_database_code 2219481
_cod_database_fobs_code 2219481

loop_
_symmetry_equiv_pos_as_xyz
'x, y, z'
'-x, y+1/2, -z+1/2'
'-x, -y, -z'
'x, -y-1/2, z-1/2'

loop_
_atom_site_type_symbol
_atom_site_label
_atom_site_fract_x
_atom_site_fract_y
_atom_site_fract_z
_atom_site_U_iso_or_equiv
_atom_site_adp_type
_atom_site_calc_flag
_atom_site_refinement_flags
_atom_site_occupancy
O O1 -0.32694(14) -0.22464(6) -0.56944(10) 0.0574(3) Uani d . 1
O O2 0.14482(19) -0.01503(7) -0.24561(13) 0.0810(4) Uani d . 1
C C1 -0.5507(3) -0.33021(11) -0.7020(2) 0.0892(6) Uani d . 1
H H1A -0.6226 -0.3521 -0.7991 0.134 Uiso calc R 1
H H1B -0.6395 -0.3140 -0.6722 0.134 Uiso calc R 1
H H1C -0.4632 -0.3691 -0.6347 0.134 Uiso calc R 1
C C2 -0.4379(2) -0.26168(9) -0.70182(17) 0.0582(4) Uani d . 1
C C3 -0.4181(2) -0.22529(10) -0.80412(18) 0.0656(4) Uani d . 1
H H3A -0.4779 -0.2393 -0.9026 0.079 Uiso calc R 1
C C4 -0.2899(3) -0.16169(10) -0.73553(18) 0.0665(4) Uani d . 1
H H4A -0.2497 -0.1259 -0.7804 0.080 Uiso calc R 1
C C5 -0.2364(2) -0.16241(8) -0.59293(16) 0.0545(4) Uani d . 1
C C6 -0.1121(2) -0.11417(9) -0.47132(18) 0.0590(4) Uani d . 1
H H6A -0.0541 -0.0723 -0.4903 0.071 Uiso calc R 1
C C7 -0.0686(2) -0.12165(9) -0.33318(17) 0.0577(4) Uani d . 1
H H7A -0.1275 -0.1613 -0.3099 0.069 Uiso calc R 1
C C8 0.0699(2) -0.06898(9) -0.21687(17) 0.0591(4) Uani d . 1
C C9 0.1224(2) -0.08231(9) -0.06208(16) 0.0558(4) Uani d . 1
C C10 0.0379(2) -0.13889(10) -0.02027(18) 0.0683(5) Uani d . 1
H H10A -0.0550 -0.1724 -0.0908 0.082 Uiso calc R 1
C C11 0.0888(3) -0.14648(11) 0.1236(2) 0.0761(5) Uani d . 1
H H11A 0.0287 -0.1850 0.1483 0.091 Uiso calc R 1
C C12 0.2260(3) -0.09881(10) 0.23223(19) 0.0701(5) Uani d . 1
C C13 0.3126(3) -0.04334(11) 0.1911(2) 0.0802(5) Uani d . 1
H H13A 0.4077 -0.0108 0.2624 0.096 Uiso calc R 1
C C14 0.2624(3) -0.03474(10) 0.04727(19) 0.0734(5) Uani d . 1
H H14A 0.3235 0.0036 0.0231 0.088 Uiso calc R 1
C C15 0.2803(3) -0.10657(13) 0.3896(2) 0.0940(6) Uani d . 1
H H15A 0.2064 -0.1483 0.3979 0.141 Uiso calc R 1
H H15B 0.2525 -0.0582 0.4215 0.141 Uiso calc R 1
H H15C 0.4168 -0.1181 0.4500 0.141 Uiso calc R 1

loop_
_atom_site_aniso_label
_atom_site_aniso_U_11
_atom_site_aniso_U_22
_atom_site_aniso_U_33
_atom_site_aniso_U_12
_atom_site_aniso_U_13
_atom_site_aniso_U_23
O1 0.0672(6) 0.0599(6) 0.0517(6) -0.0065(5) 0.0355(5) -0.0031(5)
O2 0.1026(9) 0.0684(7) 0.0750(8) -0.0265(7) 0.0484(7) -0.0067(6)
C1 0.1063(15) 0.0854(13) 0.0788(13) -0.0308(11) 0.0503(11) -0.0160(10)
C2 0.0607(9) 0.0627(9) 0.0534(9) -0.0021(7) 0.0313(7) -0.0068(7)
C3 0.0744(10) 0.0738(10) 0.0502(9) 0.0001(9) 0.0335(8) -0.0025(8)
C4 0.0812(11) 0.0691(10) 0.0588(10) -0.0043(9) 0.0430(9) 0.0049(8)
C5 0.0587(9) 0.0546(9) 0.0566(9) 0.0013(7) 0.0345(7) 0.0025(7)
C6 0.0630(9) 0.0544(9) 0.0658(10) -0.0025(7) 0.0379(8) -0.0015(7)
C7 0.0614(9) 0.0544(9) 0.0602(10) -0.0044(7) 0.0337(8) -0.0019(7)
C8 0.0624(9) 0.0513(9) 0.0649(10) -0.0011(7) 0.0341(8) -0.0021(7)
C9 0.0567(9) 0.0517(8) 0.0568(9) 0.0029(7) 0.0280(7) -0.0030(7)
C10 0.0672(10) 0.0725(11) 0.0608(11) -0.0082(8) 0.0302(8) -0.0020(8)
C11 0.0758(12) 0.0849(12) 0.0676(12) -0.0017(10) 0.0374(10) 0.0088(9)
C12 0.0721(11) 0.0747(11) 0.0597(11) 0.0223(9) 0.0315(9) 0.0060(8)
C13 0.0872(13) 0.0762(12) 0.0610(11) -0.0049(10) 0.0273(10) -0.0138(9)
C14 0.0856(12) 0.0631(10) 0.0683(12) -0.0131(9) 0.0378(10) -0.0096(8)
C15 0.1016(14) 0.1128(16) 0.0632(12) 0.0270(12) 0.0398(11) 0.0108(10)

loop_
_atom_type_symbol
_atom_type_description
_atom_type_scat_dispersion_real
_atom_type_scat_dispersion_imag
_atom_type_scat_source
C C 0.0033 0.0016 'International Tables Vol C Tables 4.2.6.8 and 6.1.1.4'
H H 0.0000 0.0000 'International Tables Vol C Tables 4.2.6.8 and 6.1.1.4'
O O 0.0106 0.0060 'International Tables Vol C Tables 4.2.6.8 and 6.1.1.4'

loop_
_geom_angle_atom_site_label_1
_geom_angle_atom_site_label_2
_geom_angle_atom_site_label_3
_geom_angle
C2 O1 C5 106.82(11)
C2 C1 H1A 109.5
C2 C1 H1B 109.5
H1A C1 H1B 109.5
C2 C1 H1C 109.5
H1A C1 H1C 109.5
H1B C1 H1C 109.5
C3 C2 O1 109.70(14)
C3 C2 C1 134.46(16)
O1 C2 C1 115.83(13)
C2 C3 C4 107.42(15)
C2 C3 H3A 126.3
C4 C3 H3A 126.3
C5 C4 C3 107.23(14)
C5 C4 H4A 126.4
C3 C4 H4A 126.4
C4 C5 O1 108.82(13)
C4 C5 C6 133.33(14)
O1 C5 C6 117.85(13)
C7 C6 C5 127.68(15)
C7 C6 H6A 116.2
C5 C6 H6A 116.2
C6 C7 C8 121.64(14)
C6 C7 H7A 119.2
C8 C7 H7A 119.2
O2 C8 C7 120.35(15)
O2 C8 C9 119.91(14)
C7 C8 C9 119.74(14)
C10 C9 C14 117.28(15)
C10 C9 C8 124.02(14)
C14 C9 C8 118.69(15)
C11 C10 C9 121.08(16)
C11 C10 H10A 119.5
C9 C10 H10A 119.5
C10 C11 C12 121.87(17)
C10 C11 H11A 119.1
C12 C11 H11A 119.1
C11 C12 C13 117.08(17)
C11 C12 C15 121.90(18)
C13 C12 C15 121.02(18)
C12 C13 C14 121.72(17)
C12 C13 H13A 119.1
C14 C13 H13A 119.1
C13 C14 C9 120.96(17)
C13 C14 H14A 119.5
C9 C14 H14A 119.5
C12 C15 H15A 109.5
C12 C15 H15B 109.5
H15A C15 H15B 109.5
C12 C15 H15C 109.5
H15A C15 H15C 109.5
H15B C15 H15C 109.5

loop_
_geom_bond_atom_site_label_1
_geom_bond_atom_site_label_2
_geom_bond_distance
O1 C2 1.3689(17)
O1 C5 1.3800(16)
O2 C8 1.2218(17)
C1 C2 1.477(2)
C1 H1A 0.9600
C1 H1B 0.9600
C1 H1C 0.9600
C2 C3 1.333(2)
C3 C4 1.409(2)
C3 H3A 0.9300
C4 C5 1.347(2)
C4 H4A 0.9300
C5 C6 1.416(2)
C6 C7 1.330(2)
C6 H6A 0.9300
C7 C8 1.464(2)
C7 H7A 0.9300
C8 C9 1.492(2)
C9 C10 1.379(2)
C9 C14 1.384(2)
C10 C11 1.372(2)
C10 H10A 0.9300
C11 C12 1.374(2)
C11 H11A 0.9300
C12 C13 1.374(2)
C12 C15 1.503(2)
C13 C14 1.374(2)
C13 H13A 0.9300
C14 H14A 0.9300
C15 H15A 0.9600
C15 H15B 0.9600
C15 H15C 0.9600

loop_
_cod_related_entry_id
_cod_related_entry_database
_cod_related_entry_code
1 ChemSpider 4794779
